data_4317702
loop_
_publ_author_name
'Gerd W. Rabe'
'Christian D. B\'erub\'e'
'Glenn P. A. Yap'
'Kin-Chung Lam'
'Thomas E. Concolino'
'Arnold L. Rheingold'

_publ_section_title
;
 Synthesis and Structural Characterization of 2,6-Dimesitylphenyl
 Complexes of Scandium, Ytterbium, and Yttrium
;
_journal_name_full 'Inorganic Chemistry'
_journal_page_first 1446
_journal_page_last 1453
_journal_paper_doi 10.1021/ic0109492
_journal_volume 41
_journal_year 2002
_chemical_formula_sum 'C32 H41 Cl2 O2 Sc'
_chemical_formula_weight 573.51
_chemical_name_systematic
;
  ?
;
_space_group_IT_number 14
_symmetry_cell_setting monoclinic
_symmetry_space_group_name_Hall '-P 2yn'
_symmetry_space_group_name_H-M 'P 1 21/n 1'
_atom_sites_solution_hydrogens geom
_atom_sites_solution_primary direct
_atom_sites_solution_secondary difmap
_audit_creation_method SHELXL-97
_cell_angle_alpha 90.00
_cell_angle_beta 101.85(3)
_cell_angle_gamma 90.00
_cell_formula_units_Z 4
_cell_length_a 10.178(3)
_cell_length_b 15.468(5)
_cell_length_c 20.132(5)
_cell_measurement_reflns_used 'reflections from 60 data frames'
_cell_measurement_temperature 203(2)
_cell_measurement_theta_max 28.29
_cell_measurement_theta_min 1.47
_cell_volume 3101.9(16)
_computing_cell_refinement 'Bruker SMART'
_computing_data_collection 'Bruker SMART'
_computing_data_reduction 'Bruker SHELXTL'
_computing_molecular_graphics 'Bruker SHELXTL'
_computing_publication_material 'Bruker SHELXTL'
_computing_structure_refinement 'SHELXL-97 (Sheldrick, 1997)'
_computing_structure_solution 'SHELXS-97 (Sheldrick, 1990)'
_diffrn_ambient_temperature 203(2)
_diffrn_measured_fraction_theta_full 0.880
_diffrn_measured_fraction_theta_max 0.880
_diffrn_measurement_device_type 'CCD area detector'
_diffrn_measurement_method 'phi and omega scans'
_diffrn_radiation_monochromator graphite
_diffrn_radiation_source 'fine-focus sealed tube'
_diffrn_radiation_type MoK\a
_diffrn_radiation_wavelength 0.71073
_diffrn_reflns_av_R_equivalents 0.0422
_diffrn_reflns_av_sigmaI/netI 0.0377
_diffrn_reflns_limit_h_max 13
_diffrn_reflns_limit_h_min -13
_diffrn_reflns_limit_k_max 19
_diffrn_reflns_limit_k_min 0
_diffrn_reflns_limit_l_max 27
_diffrn_reflns_limit_l_min 0
_diffrn_reflns_number 17881
_diffrn_reflns_theta_full 28.61
_diffrn_reflns_theta_max 28.61
_diffrn_reflns_theta_min 1.67
_diffrn_standards_decay_% <1
_diffrn_standards_number '50 standard frames at start and end'
_exptl_absorpt_coefficient_mu 0.435
_exptl_absorpt_correction_T_max 0.928076
_exptl_absorpt_correction_T_min 0.757406
_exptl_absorpt_correction_type multi-scan
_exptl_absorpt_process_details 'Blessing,R., Acta Cryst. (1995) A51 33-38.'
_exptl_crystal_colour colourless
_exptl_crystal_density_diffrn 1.228
_exptl_crystal_density_method 'not measured'
_exptl_crystal_description block
_exptl_crystal_F_000 1216
_exptl_crystal_size_max 0.4
_exptl_crystal_size_mid 0.3
_exptl_crystal_size_min 0.2
_refine_diff_density_max 0.465
_refine_diff_density_min -0.566
_refine_diff_density_rms 0.071
_refine_ls_extinction_coef 0.0036(6)
_refine_ls_extinction_expression Fc^*^=kFc[1+0.001xFc^2^\l^3^/sin(2\q)]^-1/4^
_refine_ls_extinction_method SHELXL
_refine_ls_goodness_of_fit_ref 1.051
_refine_ls_hydrogen_treatment mixed
_refine_ls_matrix_type full
_refine_ls_number_parameters 372
_refine_ls_number_reflns 6989
_refine_ls_number_restraints 30
_refine_ls_restrained_S_all 1.055
_refine_ls_R_factor_all 0.1001
_refine_ls_R_factor_gt 0.0589
_refine_ls_shift/su_max 0.004
_refine_ls_shift/su_mean 0.000
_refine_ls_structure_factor_coef Fsqd
_refine_ls_weighting_details 'calc w=1/[\s^2^(Fo^2^)+(0.0662P)^2^+4.9346P] where P=(Fo^2^+2Fc^2^)/3'
_refine_ls_weighting_scheme calc
_refine_ls_wR_factor_gt 0.1438
_refine_ls_wR_factor_ref 0.1786
_reflns_number_gt 4727
_reflns_number_total 6989
_reflns_threshold_expression >2sigma(I)
_cod_data_source_file ic0109492_1.cif
_cod_data_source_block gr008
_cod_depositor_comments
;
The following automatic conversions were performed:

'_symmetry_cell_setting' value 'Monoclinic' changed to 'monoclinic'
according to the built-in table from CIF Core dictionary named
'cif_core.dic' version 2.4.1 from 2010-06-29.

Automatic conversion script
Id: cif_fix_values 1646 2011-03-28 12:23:43Z adriana 
;
_cod_original_cell_volume 3102.0(17)
_cod_database_code 4317702

loop_
_symmetry_equiv_pos_as_xyz
'x, y, z'
'-x+1/2, y+1/2, -z+1/2'
'-x, -y, -z'
'x-1/2, -y-1/2, z-1/2'

loop_
_atom_site_label
_atom_site_type_symbol
_atom_site_fract_x
_atom_site_fract_y
_atom_site_fract_z
_atom_site_U_iso_or_equiv
_atom_site_adp_type
_atom_site_occupancy
_atom_site_symmetry_multiplicity
_atom_site_calc_flag
_atom_site_refinement_flags
_atom_site_disorder_assembly
_atom_site_disorder_group
Sc Sc 0.48490(6) 0.84139(4) 0.83354(3) 0.03846(18) Uani 1 1 d . . .
Cl1 Cl 0.36603(10) 0.71373(6) 0.78390(5) 0.0526(2) Uani 1 1 d . A .
Cl2 Cl 0.57694(9) 0.97746(6) 0.87853(5) 0.0522(2) Uani 1 1 d . A .
C1 C 0.7125(3) 0.8119(2) 1.02667(16) 0.0402(7) Uani 1 1 d . . .
C2 C 0.6614(3) 0.8221(2) 1.08544(16) 0.0444(8) Uani 1 1 d . . .
H2A H 0.6952 0.8665 1.1161 0.053 Uiso 1 1 calc R . .
C3 C 0.5613(3) 0.7679(2) 1.09976(16) 0.0443(8) Uani 1 1 d . . .
C4 C 0.5137(3) 0.7026(2) 1.05421(17) 0.0445(8) Uani 1 1 d . . .
H4A H 0.4458 0.6660 1.0633 0.053 Uiso 1 1 calc R . .
C5 C 0.5633(3) 0.6893(2) 0.99488(16) 0.0409(7) Uani 1 1 d . . .
C6 C 0.6633(3) 0.7448(2) 0.98091(15) 0.0371(7) Uani 1 1 d . A .
C7 C 0.8227(4) 0.8713(3) 1.01407(18) 0.0488(8) Uani 1 1 d . . .
H7A H 0.8435 0.9132 1.0505 0.073 Uiso 1 1 calc R . .
H7B H 0.7932 0.9011 0.9712 0.073 Uiso 1 1 calc R . .
H7C H 0.9023 0.8375 1.0124 0.073 Uiso 1 1 calc R . .
C8 C 0.5067(4) 0.7813(3) 1.16347(18) 0.0555(10) Uani 1 1 d . . .
H8A H 0.5802 0.7811 1.2027 0.083 Uiso 1 1 calc R . .
H8B H 0.4445 0.7352 1.1677 0.083 Uiso 1 1 calc R . .
H8C H 0.4604 0.8364 1.1608 0.083 Uiso 1 1 calc R . .
C9 C 0.5142(4) 0.6132(3) 0.94975(18) 0.0528(9) Uani 1 1 d . . .
H9A H 0.5552 0.6143 0.9103 0.079 Uiso 1 1 calc R . .
H9B H 0.4173 0.6163 0.9352 0.079 Uiso 1 1 calc R . .
H9C H 0.5384 0.5599 0.9747 0.079 Uiso 1 1 calc R . .
C10 C 0.7277(3) 0.7287(2) 0.92099(15) 0.0377(7) Uani 1 1 d . . .
C11 C 0.8381(4) 0.6735(2) 0.93220(17) 0.0455(8) Uani 1 1 d . A .
H11A H 0.8668 0.6480 0.9751 0.055 Uiso 1 1 calc R . .
C12 C 0.9059(4) 0.6558(3) 0.88076(18) 0.0528(9) Uani 1 1 d . . .
H12A H 0.9784 0.6170 0.8881 0.063 Uiso 1 1 calc R A .
C13 C 0.8655(4) 0.6961(2) 0.81836(18) 0.0472(8) Uani 1 1 d . A .
H13A H 0.9125 0.6855 0.7836 0.057 Uiso 1 1 calc R . .
C14 C 0.7560(3) 0.7523(2) 0.80669(15) 0.0376(7) Uani 1 1 d . . .
C15 C 0.6804(3) 0.7691(2) 0.85747(15) 0.0369(7) Uani 1 1 d . A .
C16 C 0.6554(4) 0.7545(2) 0.68077(17) 0.0446(8) Uani 1 1 d . . .
C17 C 0.6355(4) 0.7974(2) 0.61813(17) 0.0487(8) Uani 1 1 d . A .
H17A H 0.5893 0.7686 0.5791 0.058 Uiso 1 1 calc R . .
C18 C 0.6812(4) 0.8807(2) 0.61156(17) 0.0461(8) Uani 1 1 d . . .
C19 C 0.7509(4) 0.9216(2) 0.66946(18) 0.0461(8) Uani 1 1 d . A .
H19A H 0.7840 0.9777 0.6658 0.055 Uiso 1 1 calc R . .
C20 C 0.7732(3) 0.8818(2) 0.73310(16) 0.0413(7) Uani 1 1 d . . .
C21 C 0.7241(3) 0.7976(2) 0.73908(16) 0.0380(7) Uani 1 1 d . A .
C22 C 0.6103(5) 0.6621(3) 0.6832(2) 0.0621(11) Uani 1 1 d . A .
H22A H 0.6307 0.6418 0.7298 0.093 Uiso 1 1 calc R . .
H22B H 0.6569 0.6264 0.6558 0.093 Uiso 1 1 calc R . .
H22C H 0.5143 0.6585 0.6656 0.093 Uiso 1 1 calc R . .
C23 C 0.6608(4) 0.9243(3) 0.54309(19) 0.0605(10) Uani 1 1 d . A .
H23A H 0.6955 0.9829 0.5487 0.091 Uiso 1 1 calc R . .
H23B H 0.5657 0.9259 0.5228 0.091 Uiso 1 1 calc R . .
H23C H 0.7080 0.8923 0.5138 0.091 Uiso 1 1 calc R . .
C24 C 0.8590(4) 0.9266(3) 0.79340(19) 0.0545(9) Uani 1 1 d . A .
H24A H 0.8784 0.9850 0.7808 0.082 Uiso 1 1 calc R . .
H24B H 0.9424 0.8951 0.8077 0.082 Uiso 1 1 calc R . .
H24C H 0.8113 0.9285 0.8304 0.082 Uiso 1 1 calc R . .
O1 O 0.3433(2) 0.84970(17) 0.89997(12) 0.0493(6) Uani 1 1 d D A .
C25 C 0.2117(5) 0.8081(5) 0.8876(3) 0.104(2) Uani 1 1 d D . .
H25A H 0.2205 0.7457 0.8959 0.124 Uiso 1 1 calc R A .
H25B H 0.1635 0.8179 0.8409 0.124 Uiso 1 1 calc R . .
C26 C 0.1395(5) 0.8506(4) 0.9376(3) 0.0928(19) Uani 1 1 d D A .
H26A H 0.0948 0.9040 0.9187 0.111 Uiso 1 1 calc R . .
H26B H 0.0726 0.8116 0.9500 0.111 Uiso 1 1 calc R . .
C27 C 0.2467(4) 0.8689(3) 0.9958(2) 0.0681(12) Uani 1 1 d D . .
H27A H 0.2714 0.8170 1.0234 0.082 Uiso 1 1 calc R A .
H27B H 0.2201 0.9144 1.0243 0.082 Uiso 1 1 calc R . .
C28 C 0.3611(4) 0.8987(3) 0.96418(18) 0.0543(9) Uani 1 1 d D A .
H28A H 0.3558 0.9610 0.9555 0.065 Uiso 1 1 calc R . .
H28B H 0.4478 0.8853 0.9937 0.065 Uiso 1 1 calc R . .
O2 O 0.3935(3) 0.90916(16) 0.74137(12) 0.0525(6) Uani 0.70 1 d PD A 1
C29 C 0.3215(17) 0.8697(7) 0.6787(5) 0.149(7) Uani 0.70 1 d PD A 1
H29A H 0.2308 0.8521 0.6824 0.179 Uiso 0.70 1 calc PR A 1
H29B H 0.3699 0.8194 0.6662 0.179 Uiso 0.70 1 calc PR A 1
C30 C 0.3177(12) 0.9455(7) 0.6264(5) 0.092(3) Uani 0.70 1 d PD A 1
H30A H 0.4025 0.9497 0.6107 0.110 Uiso 0.70 1 calc PR A 1
H30B H 0.2439 0.9380 0.5870 0.110 Uiso 0.70 1 calc PR A 1
C31 C 0.2980(7) 1.0160(4) 0.6633(3) 0.0692(18) Uani 0.70 1 d PD A 1
H31A H 0.2070 1.0171 0.6724 0.083 Uiso 0.70 1 calc PR A 1
H31B H 0.3145 1.0698 0.6406 0.083 Uiso 0.70 1 calc PR A 1
C32 C 0.4029(9) 1.0015(5) 0.7280(4) 0.078(2) Uani 0.70 1 d PD A 1
H32A H 0.4928 1.0167 0.7213 0.094 Uiso 0.70 1 calc PR A 1
H32B H 0.3827 1.0360 0.7655 0.094 Uiso 0.70 1 calc PR A 1
O2' O 0.3935(3) 0.90916(16) 0.74137(12) 0.0525(6) Uani 0.30 1 d PD A 2
C29' C 0.3506(14) 0.8765(10) 0.6736(5) 0.042(4) Uani 0.30 1 d PD A 2
H29C H 0.3008 0.8223 0.6736 0.050 Uiso 0.30 1 calc PR A 2
H29D H 0.4275 0.8667 0.6522 0.050 Uiso 0.30 1 calc PR A 2
C30' C 0.259(3) 0.9487(10) 0.6368(8) 0.21(3) Uani 0.30 1 d PD A 2
H30C H 0.3128 0.9953 0.6227 0.256 Uiso 0.30 1 calc PR A 2
H30D H 0.1978 0.9259 0.5967 0.256 Uiso 0.30 1 calc PR A 2
C31' C 0.1893(15) 0.9780(11) 0.6842(10) 0.084(6) Uani 0.30 1 d PD A 2
H31C H 0.1206 0.9366 0.6912 0.101 Uiso 0.30 1 calc PR A 2
H31D H 0.1473 1.0343 0.6714 0.101 Uiso 0.30 1 calc PR A 2
C32' C 0.304(3) 0.9851(14) 0.7471(10) 0.142(13) Uani 0.30 1 d PD A 2
H32C H 0.3527 1.0396 0.7469 0.171 Uiso 0.30 1 calc PR A 2
H32D H 0.2690 0.9816 0.7889 0.171 Uiso 0.30 1 calc PR A 2

loop_
_atom_site_aniso_label
_atom_site_aniso_U_11
_atom_site_aniso_U_22
_atom_site_aniso_U_33
_atom_site_aniso_U_23
_atom_site_aniso_U_13
_atom_site_aniso_U_12
Sc 0.0382(3) 0.0408(3) 0.0346(3) 0.0000(3) 0.0031(2) 0.0019(3)
Cl1 0.0551(5) 0.0471(5) 0.0521(5) -0.0028(4) 0.0030(4) -0.0060(4)
Cl2 0.0543(5) 0.0470(5) 0.0519(5) -0.0070(4) 0.0034(4) -0.0026(4)
C1 0.0387(16) 0.0484(18) 0.0331(16) 0.0013(14) 0.0068(13) 0.0038(15)
C2 0.0448(18) 0.058(2) 0.0302(15) -0.0020(15) 0.0056(14) 0.0037(16)
C3 0.0414(17) 0.061(2) 0.0314(15) 0.0057(15) 0.0098(14) 0.0072(16)
C4 0.0412(17) 0.056(2) 0.0372(17) 0.0082(15) 0.0099(14) 0.0007(16)
C5 0.0413(17) 0.0479(18) 0.0328(15) 0.0049(14) 0.0057(13) 0.0030(15)
C6 0.0384(16) 0.0419(17) 0.0304(15) 0.0056(13) 0.0059(13) 0.0061(14)
C7 0.0465(19) 0.058(2) 0.0431(18) -0.0015(16) 0.0115(15) -0.0027(17)
C8 0.056(2) 0.075(3) 0.0406(19) 0.0020(18) 0.0199(17) 0.005(2)
C9 0.059(2) 0.054(2) 0.0446(19) 0.0019(17) 0.0087(17) -0.0086(18)
C10 0.0409(17) 0.0403(17) 0.0324(15) -0.0008(13) 0.0085(13) 0.0010(14)
C11 0.0479(19) 0.052(2) 0.0366(17) 0.0090(15) 0.0090(15) 0.0105(16)
C12 0.055(2) 0.060(2) 0.0451(19) 0.0088(17) 0.0152(17) 0.0215(18)
C13 0.054(2) 0.050(2) 0.0416(18) 0.0022(15) 0.0200(16) 0.0114(17)
C14 0.0432(17) 0.0390(16) 0.0315(15) 0.0003(13) 0.0096(13) 0.0009(14)
C15 0.0394(16) 0.0367(16) 0.0340(15) -0.0006(13) 0.0066(13) 0.0008(13)
C16 0.054(2) 0.0425(18) 0.0373(17) -0.0003(14) 0.0101(15) -0.0046(16)
C17 0.056(2) 0.055(2) 0.0331(17) 0.0010(15) 0.0055(15) -0.0090(18)
C18 0.0454(18) 0.054(2) 0.0387(17) 0.0116(16) 0.0079(15) 0.0022(16)
C19 0.0486(19) 0.0416(18) 0.0485(19) 0.0074(15) 0.0112(16) -0.0020(16)
C20 0.0447(18) 0.0413(17) 0.0386(16) 0.0000(14) 0.0104(14) 0.0000(14)
C21 0.0432(17) 0.0385(16) 0.0332(15) 0.0011(13) 0.0100(13) 0.0019(14)
C22 0.093(3) 0.050(2) 0.044(2) -0.0060(17) 0.017(2) -0.021(2)
C23 0.062(2) 0.071(3) 0.046(2) 0.0168(19) 0.0047(18) -0.005(2)
C24 0.062(2) 0.051(2) 0.049(2) -0.0051(17) 0.0093(18) -0.0126(19)
O1 0.0379(12) 0.0639(16) 0.0451(13) -0.0101(12) 0.0063(10) -0.0014(11)
C25 0.057(3) 0.159(6) 0.103(4) -0.074(4) 0.036(3) -0.043(3)
C26 0.053(3) 0.148(5) 0.082(3) -0.042(3) 0.025(2) -0.019(3)
C27 0.061(3) 0.087(3) 0.059(2) -0.005(2) 0.019(2) -0.006(2)
C28 0.051(2) 0.066(2) 0.0451(19) -0.0079(18) 0.0094(17) -0.0026(19)
O2 0.0619(16) 0.0433(14) 0.0447(13) 0.0017(11) -0.0064(12) -0.0001(12)
C29 0.225(16) 0.076(7) 0.097(9) 0.024(6) -0.083(9) -0.030(9)
C30 0.086(5) 0.121(9) 0.064(5) 0.033(6) 0.006(5) -0.001(6)
C31 0.086(5) 0.058(4) 0.055(3) 0.019(3) -0.006(3) 0.014(4)
C32 0.095(6) 0.053(4) 0.071(5) 0.020(3) -0.019(4) -0.018(4)
O2' 0.0619(16) 0.0433(14) 0.0447(13) 0.0017(11) -0.0064(12) -0.0001(12)
C29' 0.052(7) 0.065(10) 0.012(5) -0.010(6) 0.014(5) 0.029(7)
C30' 0.37(6) 0.027(10) 0.13(2) 0.030(12) -0.21(3) -0.059(19)
C31' 0.074(10) 0.044(9) 0.118(17) 0.008(9) -0.017(11) -0.005(8)
C32' 0.21(3) 0.072(14) 0.103(17) -0.027(13) -0.071(19) 0.081(18)

loop_
_atom_type_symbol
_atom_type_description
_atom_type_scat_dispersion_real
_atom_type_scat_dispersion_imag
_atom_type_scat_source
C C 0.0033 0.0016 'International Tables Vol C Tables 4.2.6.8 and 6.1.1.4'
H H 0.0000 0.0000 'International Tables Vol C Tables 4.2.6.8 and 6.1.1.4'
O O 0.0106 0.0060 'International Tables Vol C Tables 4.2.6.8 and 6.1.1.4'
Cl Cl 0.1484 0.1585 'International Tables Vol C Tables 4.2.6.8 and 6.1.1.4'
Sc Sc 0.2519 0.3716 'International Tables Vol C Tables 4.2.6.8 and 6.1.1.4'

loop_
_geom_angle_atom_site_label_1
_geom_angle_atom_site_label_2
_geom_angle_atom_site_label_3
_geom_angle
_geom_angle_site_symmetry_1
_geom_angle_site_symmetry_3
_geom_angle_publ_flag
O1 Sc O2 106.11(10) . . ?
O1 Sc C15 124.79(11) . . ?
O2 Sc C15 129.02(11) . . ?
O1 Sc Cl2 88.43(8) . . ?
O2 Sc Cl2 87.97(8) . . ?
C15 Sc Cl2 95.48(9) . . ?
O1 Sc Cl1 87.93(8) . . ?
O2 Sc Cl1 87.18(8) . . ?
C15 Sc Cl1 91.61(9) . . ?
Cl2 Sc Cl1 172.89(4) . . ?
C2 C1 C6 119.5(3) . . ?
C2 C1 C7 119.5(3) . . ?
C6 C1 C7 120.9(3) . . ?
C3 C2 C1 121.5(3) . . ?
C4 C3 C2 118.2(3) . . ?
C4 C3 C8 121.5(3) . . ?
C2 C3 C8 120.2(3) . . ?
C3 C4 C5 122.2(3) . . ?
C6 C5 C4 118.9(3) . . ?
C6 C5 C9 121.4(3) . . ?
C4 C5 C9 119.6(3) . . ?
C5 C6 C1 119.6(3) . . ?
C5 C6 C10 120.8(3) . . ?
C1 C6 C10 119.4(3) . . ?
C11 C10 C15 122.1(3) . . ?
C11 C10 C6 116.2(3) . . ?
C15 C10 C6 121.8(3) . . ?
C12 C11 C10 120.6(3) . . ?
C11 C12 C13 119.2(3) . . ?
C12 C13 C14 120.7(3) . . ?
C13 C14 C15 121.6(3) . . ?
C13 C14 C21 117.3(3) . . ?
C15 C14 C21 121.0(3) . . ?
C10 C15 C14 115.7(3) . . ?
C10 C15 Sc 122.4(2) . . ?
C14 C15 Sc 121.5(2) . . ?
C17 C16 C21 118.8(3) . . ?
C17 C16 C22 119.4(3) . . ?
C21 C16 C22 121.8(3) . . ?
C18 C17 C16 122.5(3) . . ?
C19 C18 C17 117.9(3) . . ?
C19 C18 C23 120.9(3) . . ?
C17 C18 C23 121.1(3) . . ?
C18 C19 C20 121.9(3) . . ?
C19 C20 C21 119.5(3) . . ?
C19 C20 C24 119.5(3) . . ?
C21 C20 C24 120.8(3) . . ?
C16 C21 C20 119.5(3) . . ?
C16 C21 C14 120.8(3) . . ?
C20 C21 C14 119.6(3) . . ?
C25 O1 C28 108.5(3) . . ?
C25 O1 Sc 125.0(2) . . ?
C28 O1 Sc 126.5(2) . . ?
O1 C25 C26 104.5(4) . . ?
C27 C26 C25 103.5(4) . . ?
C26 C27 C28 103.6(4) . . ?
O1 C28 C27 104.3(3) . . ?
C29 O2 C32 106.9(5) . . ?
C29 O2 Sc 126.1(4) . . ?
C32 O2 Sc 126.7(3) . . ?
O2 C29 C30 101.9(8) . . ?
C31 C30 C29 102.6(8) . . ?
C30 C31 C32 101.2(7) . . ?
O2 C32 C31 103.9(5) . . ?
C31' C30' C29' 104.6(12) . . ?
C30' C31' C32' 100.4(13) . . ?

loop_
_geom_bond_atom_site_label_1
_geom_bond_atom_site_label_2
_geom_bond_distance
_geom_bond_site_symmetry_2
_geom_bond_publ_flag
Sc O1 2.162(2) . ?
Sc O2 2.168(2) . ?
Sc C15 2.247(3) . ?
Sc Cl2 2.4040(13) . ?
Sc Cl1 2.4219(13) . ?
C1 C2 1.396(4) . ?
C1 C6 1.410(5) . ?
C1 C7 1.511(5) . ?
C2 C3 1.394(5) . ?
C3 C4 1.382(5) . ?
C3 C8 1.513(4) . ?
C4 C5 1.404(4) . ?
C5 C6 1.403(5) . ?
C5 C9 1.509(5) . ?
C6 C10 1.507(4) . ?
C10 C11 1.391(5) . ?
C10 C15 1.416(4) . ?
C11 C12 1.384(5) . ?
C12 C13 1.387(5) . ?
C13 C14 1.394(5) . ?
C14 C15 1.424(4) . ?
C14 C21 1.506(4) . ?
C16 C17 1.403(5) . ?
C16 C21 1.406(5) . ?
C16 C22 1.505(5) . ?
C17 C18 1.385(5) . ?
C18 C19 1.387(5) . ?
C18 C23 1.511(5) . ?
C19 C20 1.397(5) . ?
C20 C21 1.408(5) . ?
C20 C24 1.511(5) . ?
O1 C25 1.461(5) . ?
O1 C28 1.477(4) . ?
C25 C26 1.512(6) . ?
C26 C27 1.456(6) . ?
C27 C28 1.509(5) . ?
O2 C29 1.457(9) . ?
O2 C32 1.460(7) . ?
C29 C30 1.572(11) . ?
C30 C31 1.358(11) . ?
C31 C32 1.521(8) . ?
C29' C30' 1.541(14) . ?
C30' C31' 1.379(17) . ?
C31' C32' 1.540(15) . ?
